data_4513348
loop_
_publ_author_name
'Kupcewicz, Bogumi\/la'
'Ma\/lecka, Magdalena'

_publ_section_title
;
 Role of Crystal Packing and Weak Intermolecular Interactions in the Solid
 State Fluorescence ofN-Methylpyrazoline Derivatives
;
_journal_issue 8
_journal_name_full 'Crystal Growth &amp; Design'
_journal_page_first 3893
_journal_paper_doi 10.1021/acs.cgd.5b00512
_journal_volume 15
_journal_year 2015
_chemical_formula_moiety 'C23 H19 Cl N2 O'
_chemical_formula_sum 'C23 H19 Cl N2 O'
_chemical_formula_weight 374.85
_chemical_name_systematic
;
3-(4-chloro-phenyl)-2-methyl-4-phenyl-2,3,3a,4-tetrahydro-chromeno
[4,3-c]pyrazole
;
_space_group_crystal_system triclinic
_space_group_IT_number 2
_space_group_name_Hall '-P 1'
_space_group_name_H-M_alt 'P -1'
_symmetry_space_group_name_Hall '-P 1'
_symmetry_space_group_name_H-M 'P -1'
_atom_sites_solution_hydrogens mixed
_audit_creation_method SHELXL-2013
_cell_angle_alpha 112.8950(10)
_cell_angle_beta 107.41(3)
_cell_angle_gamma 68.4030(10)
_cell_formula_units_Z 2
_cell_length_a 8.8820(10)
_cell_length_b 10.3470(10)
_cell_length_c 12.847(3)
_cell_measurement_reflns_used 34674
_cell_measurement_temperature 150(2)
_cell_measurement_theta_max 21.19
_cell_measurement_theta_min 1.88
_cell_volume 994.4(3)
_computing_cell_refinement 'XDS (Kabsch, 1993)'
_computing_data_collection 'MarCCD (Paulmann & Morgenroth, 2006)'
_computing_data_reduction 'XDS (Kabsch, 1993)'
_computing_molecular_graphics 'PLATON (Spek, 2006)'
_computing_publication_material 'PLATON (Spek, 2006)'
_computing_structure_refinement 'SHELXL-2013 (Sheldrick, 2013)'
_computing_structure_solution 'SHELXL-2013 (Sheldrick, 2013)'
_diffrn_ambient_temperature 150(2)
_diffrn_detector_area_resol_mean 80
_diffrn_detector_type 'MarCCD detector'
_diffrn_measured_fraction_theta_full 0.955
_diffrn_measured_fraction_theta_max 0.955
_diffrn_measurement_device_type 'Huber diffractometer'
_diffrn_measurement_method '\f scan'
_diffrn_radiation_source synchrotron
_diffrn_radiation_type synchrotron
_diffrn_radiation_wavelength 0.600
_diffrn_reflns_av_R_equivalents 0.0246
_diffrn_reflns_av_unetI/netI 0.0114
_diffrn_reflns_laue_measured_fraction_full 0.955
_diffrn_reflns_laue_measured_fraction_max 0.955
_diffrn_reflns_limit_h_max 10
_diffrn_reflns_limit_h_min -10
_diffrn_reflns_limit_k_max 12
_diffrn_reflns_limit_k_min -12
_diffrn_reflns_limit_l_max 15
_diffrn_reflns_limit_l_min -15
_diffrn_reflns_number 34674
_diffrn_reflns_point_group_measured_fraction_full 0.955
_diffrn_reflns_point_group_measured_fraction_max 0.955
_diffrn_reflns_theta_full 21.100
_diffrn_reflns_theta_max 21.189
_diffrn_reflns_theta_min 1.882
_exptl_absorpt_coefficient_mu 0.133
_exptl_absorpt_correction_type none
_exptl_crystal_colour colourless
_exptl_crystal_density_diffrn 1.252
_exptl_crystal_density_method 'not measured'
_exptl_crystal_description block
_exptl_crystal_F_000 392
_exptl_crystal_size_max 0.45
_exptl_crystal_size_mid 0.4
_exptl_crystal_size_min 0.4
_refine_diff_density_max 0.205
_refine_diff_density_min -0.324
_refine_diff_density_rms 0.030
_refine_ls_extinction_method none
_refine_ls_goodness_of_fit_ref 1.023
_refine_ls_hydrogen_treatment mixed
_refine_ls_matrix_type full
_refine_ls_number_parameters 249
_refine_ls_number_reflns 3488
_refine_ls_number_restraints 0
_refine_ls_restrained_S_all 1.023
_refine_ls_R_factor_all 0.0400
_refine_ls_R_factor_gt 0.0370
_refine_ls_shift/su_max 0.001
_refine_ls_shift/su_mean 0.000
_refine_ls_structure_factor_coef Fsqd
_refine_ls_weighting_details 'w=1/[\s^2^(Fo^2^)+(0.0458P)^2^+0.3263P] where P=(Fo^2^+2Fc^2^)/3'
_refine_ls_weighting_scheme calc
_refine_ls_wR_factor_gt 0.0956
_refine_ls_wR_factor_ref 0.0979
_reflns_Friedel_coverage 0.000
_reflns_number_gt 3199
_reflns_number_total 3488
_reflns_threshold_expression 'I > 2\s(I)'
_cod_data_source_file cg5b00512_si_005.cif
_cod_data_source_block shelxl
_cod_depositor_comments 'Adding full bibliography for 4513345--4513350.cif.'
_cod_database_code 4513348
_shelx_space_group_comment
;
The symmetry employed for this shelxl refinement is uniquely defined
by the following loop, which should always be used as a source of
symmetry information in preference to the above space-group names.
They are only intended as comments.
;
_shelxl_version_number 2013-4

loop_
_space_group_symop_operation_xyz
'x, y, z'
'-x, -y, -z'

loop_
_atom_site_label
_atom_site_type_symbol
_atom_site_fract_x
_atom_site_fract_y
_atom_site_fract_z
_atom_site_U_iso_or_equiv
_atom_site_adp_type
_atom_site_occupancy
_atom_site_site_symmetry_order
_atom_site_calc_flag
_atom_site_refinement_flags_posn
_atom_site_refinement_flags_adp
Cl1 Cl 0.89081(7) -0.33064(5) 0.52521(4) 0.07833(19) Uani 1 1 d . .
N2 N 0.78144(13) 0.35761(13) 1.09204(10) 0.0381(3) Uani 1 1 d . .
C3 C 0.59566(15) 0.21979(15) 0.98222(11) 0.0339(3) Uani 1 1 d . .
O1 O 0.34620(12) 0.27383(12) 1.04737(8) 0.0447(3) Uani 1 1 d . .
C31 C 0.69284(15) 0.22565(15) 0.90348(11) 0.0335(3) Uani 1 1 d . .
H31 H 0.6280 0.3075 0.8707 0.040 Uiso 1 1 calc R U
C21 C 0.33019(16) 0.16843(17) 0.84509(12) 0.0388(3) Uani 1 1 d . .
C4 C 0.64870(16) 0.33185(15) 1.09043(11) 0.0362(3) Uani 1 1 d . .
C32 C 0.74219(15) 0.08708(15) 0.80824(11) 0.0332(3) Uani 1 1 d . .
N1 N 0.83704(13) 0.26445(13) 0.98953(10) 0.0374(3) Uani 1 1 d . .
C10 C 0.55001(17) 0.39846(16) 1.17912(12) 0.0401(3) Uani 1 1 d . .
C33 C 0.85740(16) -0.03849(16) 0.83265(12) 0.0399(3) Uani 1 1 d . .
H33 H 0.9040 -0.0349 0.9103 0.048 Uiso 1 1 calc R U
C2 C 0.40836(16) 0.26708(16) 0.95144(11) 0.0374(3) Uani 1 1 d . .
H2 H 0.3713 0.3674 0.9441 0.045 Uiso 1 1 calc R U
C36 C 0.7164(2) -0.04610(18) 0.60625(13) 0.0515(4) Uani 1 1 d . .
H36 H 0.6690 -0.0507 0.5285 0.062 Uiso 1 1 calc R U
C35 C 0.83167(19) -0.16861(17) 0.63364(13) 0.0473(4) Uani 1 1 d . .
C9 C 0.40136(18) 0.36332(17) 1.15312(12) 0.0435(3) Uani 1 1 d . .
C34 C 0.90339(18) -0.16599(16) 0.74592(13) 0.0444(3) Uani 1 1 d . .
H34 H 0.9824 -0.2503 0.7624 0.053 Uiso 1 1 calc R U
C37 C 0.67324(17) 0.08145(16) 0.69453(12) 0.0426(3) Uani 1 1 d . .
H37 H 0.5959 0.1661 0.6777 0.051 Uiso 1 1 calc R U
C5 C 0.5959(2) 0.49096(17) 1.28835(12) 0.0499(4) Uani 1 1 d . .
H5 H 0.6952 0.5166 1.3066 0.060 Uiso 1 1 calc R U
C26 C 0.20198(18) 0.2317(2) 0.76956(13) 0.0496(4) Uani 1 1 d . .
H26 H 0.1693 0.3346 0.7843 0.059 Uiso 1 1 calc R U
C22 C 0.3801(2) 0.01645(19) 0.82104(14) 0.0533(4) Uani 1 1 d . .
H22 H 0.4681 -0.0273 0.8716 0.064 Uiso 1 1 calc R U
C6 C 0.4979(3) 0.5450(2) 1.36938(14) 0.0608(5) Uani 1 1 d . .
H6 H 0.5292 0.6082 1.4435 0.073 Uiso 1 1 calc R U
C7 C 0.3527(3) 0.5071(2) 1.34299(15) 0.0658(5) Uani 1 1 d . .
H7 H 0.2863 0.5442 1.3999 0.079 Uiso 1 1 calc R U
C8 C 0.3035(2) 0.4168(2) 1.23559(14) 0.0579(4) Uani 1 1 d . .
H8 H 0.2042 0.3915 1.2184 0.069 Uiso 1 1 calc R U
C25 C 0.1226(2) 0.1449(2) 0.67347(15) 0.0636(5) Uani 1 1 d . .
H25 H 0.0344 0.1886 0.6229 0.076 Uiso 1 1 calc R U
C24 C 0.1713(2) -0.0058(2) 0.65047(15) 0.0660(5) Uani 1 1 d . .
H24 H 0.1155 -0.0648 0.5847 0.079 Uiso 1 1 calc R U
C23 C 0.3016(2) -0.0711(2) 0.72336(16) 0.0660(5) Uani 1 1 d . .
H23 H 0.3367 -0.1744 0.7066 0.079 Uiso 1 1 calc R U
C11 C 0.92960(18) 0.32602(19) 0.95271(15) 0.0507(4) Uani 1 1 d . .
H11B H 0.8573 0.4169 0.9372 0.076 Uiso 1 1 calc R U
H11C H 0.9701 0.2555 0.8827 0.076 Uiso 1 1 calc R U
H11A H 1.0231 0.3468 1.0136 0.076 Uiso 1 1 calc R U
H3 H 0.6336(17) 0.1195(17) 0.9943(12) 0.036(4) Uiso 1 1 d . .

loop_
_atom_site_aniso_label
_atom_site_aniso_U_11
_atom_site_aniso_U_22
_atom_site_aniso_U_33
_atom_site_aniso_U_23
_atom_site_aniso_U_13
_atom_site_aniso_U_12
Cl1 0.0967(4) 0.0474(3) 0.0517(3) -0.00375(19) 0.0111(2) -0.0004(2)
N2 0.0336(6) 0.0356(6) 0.0383(6) 0.0099(5) 0.0005(5) -0.0091(5)
C3 0.0303(6) 0.0369(7) 0.0339(7) 0.0127(6) 0.0018(5) -0.0104(5)
O1 0.0368(5) 0.0634(7) 0.0387(5) 0.0182(5) 0.0082(4) -0.0164(5)
C31 0.0257(6) 0.0360(7) 0.0367(7) 0.0115(6) 0.0018(5) -0.0094(5)
C21 0.0321(6) 0.0533(9) 0.0380(7) 0.0175(6) 0.0045(5) -0.0180(6)
C4 0.0343(7) 0.0359(7) 0.0342(7) 0.0124(6) 0.0008(5) -0.0081(5)
C32 0.0267(6) 0.0367(7) 0.0368(7) 0.0115(6) 0.0048(5) -0.0106(5)
N1 0.0285(5) 0.0383(6) 0.0405(6) 0.0074(5) 0.0032(4) -0.0120(5)
C10 0.0448(8) 0.0387(8) 0.0343(7) 0.0156(6) 0.0059(6) -0.0059(6)
C33 0.0363(7) 0.0405(8) 0.0375(7) 0.0135(6) -0.0014(6) -0.0102(6)
C2 0.0317(7) 0.0468(8) 0.0360(7) 0.0161(6) 0.0059(5) -0.0108(6)
C36 0.0548(9) 0.0505(9) 0.0351(7) 0.0121(7) 0.0021(6) -0.0058(7)
C35 0.0482(8) 0.0384(8) 0.0426(8) 0.0052(6) 0.0065(6) -0.0079(6)
C9 0.0455(8) 0.0483(9) 0.0366(7) 0.0192(6) 0.0087(6) -0.0063(6)
C34 0.0399(7) 0.0366(8) 0.0477(8) 0.0135(6) 0.0019(6) -0.0055(6)
C37 0.0405(7) 0.0409(8) 0.0394(7) 0.0155(6) 0.0057(6) -0.0021(6)
C5 0.0658(10) 0.0427(9) 0.0363(7) 0.0146(6) 0.0053(7) -0.0112(7)
C26 0.0389(8) 0.0598(10) 0.0455(8) 0.0182(7) 0.0002(6) -0.0133(7)
C22 0.0550(9) 0.0608(11) 0.0509(9) 0.0287(8) -0.0109(7) -0.0286(8)
C6 0.0876(13) 0.0527(10) 0.0350(8) 0.0143(7) 0.0149(8) -0.0088(9)
C7 0.0815(13) 0.0708(12) 0.0434(9) 0.0233(9) 0.0275(9) -0.0014(10)
C8 0.0572(10) 0.0739(12) 0.0482(9) 0.0280(9) 0.0191(8) -0.0079(8)
C25 0.0533(10) 0.0768(13) 0.0521(10) 0.0247(9) -0.0155(8) -0.0244(9)
C24 0.0708(12) 0.0812(14) 0.0507(10) 0.0228(9) -0.0165(8) -0.0466(10)
C23 0.0812(13) 0.0617(12) 0.0633(11) 0.0273(9) -0.0150(9) -0.0435(10)
C11 0.0364(7) 0.0561(10) 0.0618(10) 0.0108(8) 0.0111(7) -0.0222(7)

loop_
_atom_type_symbol
_atom_type_description
_atom_type_scat_dispersion_real
_atom_type_scat_dispersion_imag
_atom_type_scat_source
C C 0.0033 0.0016 'International Tables Vol C Tables 4.2.6.8 and 6.1.1.4'
H H 0.0000 0.0000 'International Tables Vol C Tables 4.2.6.8 and 6.1.1.4'
N N 0.0061 0.0033 'International Tables Vol C Tables 4.2.6.8 and 6.1.1.4'
O O 0.0106 0.0060 'International Tables Vol C Tables 4.2.6.8 and 6.1.1.4'
Cl Cl 0.1484 0.1585 'International Tables Vol C Tables 4.2.6.8 and 6.1.1.4'

loop_
_geom_angle_atom_site_label_1
_geom_angle_atom_site_label_2
_geom_angle_atom_site_label_3
_geom_angle
C4 N2 N1 107.16(11)
C4 C3 C2 108.60(11)
C4 C3 C31 98.52(11)
C2 C3 C31 117.56(11)
C4 C3 H3 110.3(8)
C2 C3 H3 108.9(8)
C31 C3 H3 112.4(8)
C9 O1 C2 115.11(11)
N1 C31 C32 112.37(10)
N1 C31 C3 100.09(10)
C32 C31 C3 115.58(11)
N1 C31 H31 109.5
C32 C31 H31 109.5
C3 C31 H31 109.5
C26 C21 C22 119.44(14)
C26 C21 C2 118.58(14)
C22 C21 C2 121.98(13)
N2 C4 C10 127.36(13)
N2 C4 C3 114.18(12)
C10 C4 C3 118.46(12)
C37 C32 C33 119.51(13)
C37 C32 C31 120.00(12)
C33 C32 C31 120.49(12)
N2 N1 C11 112.36(12)
N2 N1 C31 107.63(10)
C11 N1 C31 114.83(11)
C5 C10 C9 119.12(14)
C5 C10 C4 123.88(14)
C9 C10 C4 116.97(13)
C34 C33 C32 120.90(13)
C34 C33 H33 119.5
C32 C33 H33 119.5
O1 C2 C21 106.52(11)
O1 C2 C3 106.89(11)
C21 C2 C3 116.91(12)
O1 C2 H2 108.8
C21 C2 H2 108.8
C3 C2 H2 108.8
C37 C36 C35 118.48(14)
C37 C36 H36 120.8
C35 C36 H36 120.8
C34 C35 C36 122.37(14)
C34 C35 Cl1 117.65(12)
C36 C35 Cl1 119.98(12)
O1 C9 C8 116.50(14)
O1 C9 C10 122.92(13)
C8 C9 C10 120.57(15)
C33 C34 C35 118.27(13)
C33 C34 H34 120.9
C35 C34 H34 120.9
C36 C37 C32 120.46(13)
C36 C37 H37 119.8
C32 C37 H37 119.8
C6 C5 C10 120.15(17)
C6 C5 H5 119.9
C10 C5 H5 119.9
C25 C26 C21 120.15(16)
C25 C26 H26 119.9
C21 C26 H26 119.9
C23 C22 C21 120.36(15)
C23 C22 H22 119.8
C21 C22 H22 119.8
C5 C6 C7 120.05(17)
C5 C6 H6 120.0
C7 C6 H6 120.0
C8 C7 C6 121.12(16)
C8 C7 H7 119.4
C6 C7 H7 119.4
C7 C8 C9 118.97(17)
C7 C8 H8 120.5
C9 C8 H8 120.5
C26 C25 C24 120.26(16)
C26 C25 H25 119.9
C24 C25 H25 119.9
C25 C24 C23 120.32(16)
C25 C24 H24 119.8
C23 C24 H24 119.8
C22 C23 C24 119.45(18)
C22 C23 H23 120.3
C24 C23 H23 120.3
N1 C11 H11B 109.5
N1 C11 H11C 109.5
H11B C11 H11C 109.5
N1 C11 H11A 109.5
H11B C11 H11A 109.5
H11C C11 H11A 109.5

loop_
_geom_bond_atom_site_label_1
_geom_bond_atom_site_label_2
_geom_bond_distance
Cl1 C35 1.7320(16)
N2 C4 1.2938(18)
N2 N1 1.3995(16)
C3 C4 1.5016(19)
C3 C2 1.5234(18)
C3 C31 1.5431(18)
C3 H3 1.025(15)
O1 C9 1.3783(18)
O1 C2 1.4629(16)
C31 N1 1.4864(17)
C31 C32 1.4961(18)
C31 H31 1.0000
C21 C26 1.397(2)
C21 C22 1.398(2)
C21 C2 1.503(2)
C4 C10 1.443(2)
C32 C37 1.3917(19)
C32 C33 1.4070(19)
N1 C11 1.4690(19)
C10 C5 1.397(2)
C10 C9 1.408(2)
C33 C34 1.371(2)
C33 H33 0.9500
C2 H2 1.0000
C36 C37 1.378(2)
C36 C35 1.398(2)
C36 H36 0.9500
C35 C34 1.385(2)
C9 C8 1.387(2)
C34 H34 0.9500
C37 H37 0.9500
C5 C6 1.373(2)
C5 H5 0.9500
C26 C25 1.382(2)
C26 H26 0.9500
C22 C23 1.392(2)
C22 H22 0.9500
C6 C7 1.393(3)
C6 H6 0.9500
C7 C8 1.380(3)
C7 H7 0.9500
C8 H8 0.9500
C25 C24 1.389(3)
C25 H25 0.9500
C24 C23 1.393(3)
C24 H24 0.9500
C23 H23 0.9500
C11 H11B 0.9800
C11 H11C 0.9800
C11 H11A 0.9800
